data_2017950
loop_
_publ_author_name
'Nichol, Gary S.'
'Clegg, William'

_publ_section_title
;
 1-(2-Cyclohex-2-enylpropionyl)-3-methylurea,
 2-ethyl-5-methylhexanamide and 2-ethylpentanamide: three products of
 barbiturate decomposition
;
_journal_coeditor_code SK3397
_journal_issue 1
_journal_name_full 'Acta Crystallographica Section C'
_journal_page_first o13
_journal_page_last o17
_journal_paper_doi 10.1107/S0108270110049322
_journal_volume 67
_journal_year 2011
_chemical_formula_iupac 'C8 H17 N O'
_chemical_formula_moiety 'C8 H17 N O'
_chemical_formula_sum 'C8 H17 N O'
_chemical_formula_weight 143.23
_chemical_name_systematic
;
2-ethylpentanamide
;
_space_group_IT_number 14
_symmetry_cell_setting monoclinic
_symmetry_space_group_name_Hall '-P 2ybc'
_symmetry_space_group_name_H-M 'P 1 21/c 1'
_atom_sites_solution_hydrogens geom
_atom_sites_solution_primary direct
_atom_sites_solution_secondary difmap
_audit_creation_method SHELXL-97
_cell_angle_alpha 90.00
_cell_angle_beta 111.529(3)
_cell_angle_gamma 90.00
_cell_formula_units_Z 8
_cell_length_a 21.597(5)
_cell_length_b 5.0469(12)
_cell_length_c 18.424(5)
_cell_measurement_reflns_used 2394
_cell_measurement_temperature 120(2)
_cell_measurement_theta_max 25.54
_cell_measurement_theta_min 2.84
_cell_volume 1868.1(8)
_computing_cell_refinement 'APEX2 (Bruker, 2007)'
_computing_data_collection 'APEX2 (Bruker, 2007)'
_computing_data_reduction 'APEX2 (Bruker, 2007)'
_computing_molecular_graphics
;
DIAMOND (Brandenburg & Putz, 1999) and
Mercury (Macrae <i>et al.</i>, 2008)
;
_computing_publication_material 'SHELXTL (Sheldrick, 2008), publCIF (Westrip, 2010) and local programs'
_computing_structure_refinement 'SHELXTL (Sheldrick, 2008)'
_computing_structure_solution 'SHELXTL (Sheldrick, 2008)'
_diffrn_ambient_temperature 120(2)
_diffrn_measured_fraction_theta_full 0.990
_diffrn_measured_fraction_theta_max 0.990
_diffrn_measurement_device_type 'Bruker APEXII'
_diffrn_measurement_method 'thin-slice \w scans'
_diffrn_radiation_monochromator 'silicon 111'
_diffrn_radiation_source 'Daresbury SRS station 9.8'
_diffrn_radiation_type synchrotron
_diffrn_radiation_wavelength 0.69330
_diffrn_reflns_av_R_equivalents 0.0515
_diffrn_reflns_av_sigmaI/netI 0.0484
_diffrn_reflns_limit_h_max 25
_diffrn_reflns_limit_h_min -25
_diffrn_reflns_limit_k_max 6
_diffrn_reflns_limit_k_min -5
_diffrn_reflns_limit_l_max 21
_diffrn_reflns_limit_l_min -21
_diffrn_reflns_number 12823
_diffrn_reflns_theta_full 24.37
_diffrn_reflns_theta_max 24.37
_diffrn_reflns_theta_min 1.98
_exptl_absorpt_coefficient_mu 0.040
_exptl_absorpt_correction_T_max 0.9980
_exptl_absorpt_correction_T_min 0.9921
_exptl_absorpt_correction_type multi-scan
_exptl_absorpt_process_details '(SADABS; Sheldrick, 1996)'
_exptl_crystal_colour colourless
_exptl_crystal_density_diffrn 1.019
_exptl_crystal_density_method 'not measured'
_exptl_crystal_description plate
_exptl_crystal_F_000 640
_exptl_crystal_size_max 0.20
_exptl_crystal_size_mid 0.10
_exptl_crystal_size_min 0.05
_refine_diff_density_max 0.169
_refine_diff_density_min -0.131
_refine_ls_extinction_method none
_refine_ls_goodness_of_fit_ref 1.015
_refine_ls_hydrogen_treatment constr
_refine_ls_matrix_type full
_refine_ls_number_parameters 274
_refine_ls_number_reflns 3250
_refine_ls_number_restraints 19
_refine_ls_restrained_S_all 1.015
_refine_ls_R_factor_all 0.0800
_refine_ls_R_factor_gt 0.0490
_refine_ls_shift/su_max 0.003
_refine_ls_shift/su_mean 0.000
_refine_ls_structure_factor_coef Fsqd
_refine_ls_weighting_details 'calc w=1/[\s^2^(Fo^2^)+(0.0678P)^2^+0.3705P] where P=(Fo^2^+2Fc^2^)/3'
_refine_ls_weighting_scheme calc
_refine_ls_wR_factor_gt 0.1221
_refine_ls_wR_factor_ref 0.1405
_reflns_number_gt 2184
_reflns_number_total 3250
_reflns_threshold_expression I>2\s(I)
_cod_data_source_file sk3397.cif
_cod_data_source_block III
_cod_original_cell_volume 1868.0(8)
_cod_original_sg_symbol_H-M 'P 21/c'
_cod_database_code 2017950
_cod_database_fobs_code 2017950

loop_
_symmetry_equiv_pos_as_xyz
'x, y, z'
'-x, y+1/2, -z+1/2'
'-x, -y, -z'
'x, -y-1/2, z-1/2'

loop_
_atom_site_type_symbol
_atom_site_label
_atom_site_fract_x
_atom_site_fract_y
_atom_site_fract_z
_atom_site_U_iso_or_equiv
_atom_site_adp_type
_atom_site_calc_flag
_atom_site_refinement_flags
_atom_site_occupancy
_atom_site_disorder_assembly
_atom_site_disorder_group
O O1 0.1649(4) 0.4381(19) 0.4511(5) 0.0407(14) Uani d P 0.559(8) B 1
N N1 0.1914(8) 0.8732(17) 0.4601(7) 0.041(2) Uani d P 0.559(8) B 1
H H1N 0.2302 0.8367 0.4966 0.061 Uiso calc PR 0.559(8) B 1
H H2N 0.1810 1.0380 0.4450 0.061 Uiso calc PR 0.559(8) B 1
C C1 0.1979(3) 0.6082(18) 0.1629(3) 0.088(2) Uani d P 0.559(8) B 1
H H1A 0.1927 0.5229 0.1132 0.132 Uiso calc PR 0.559(8) B 1
H H1B 0.2392 0.5469 0.2034 0.132 Uiso calc PR 0.559(8) B 1
H H1C 0.1997 0.8009 0.1573 0.132 Uiso calc PR 0.559(8) B 1
C C2 0.1392(2) 0.5369(13) 0.1857(2) 0.0670(18) Uani d P 0.559(8) B 1
H H2A 0.0976 0.5954 0.1438 0.080 Uiso calc PR 0.559(8) B 1
H H2B 0.1371 0.3418 0.1899 0.080 Uiso calc PR 0.559(8) B 1
C C3 0.1427(3) 0.6599(13) 0.2618(3) 0.0469(14) Uani d P 0.559(8) B 1
H H3A 0.1856 0.6111 0.3031 0.056 Uiso calc PR 0.559(8) B 1
H H3B 0.1416 0.8552 0.2564 0.056 Uiso calc PR 0.559(8) B 1
C C4 0.0865(3) 0.5733(12) 0.2863(4) 0.0394(14) Uani d P 0.559(8) B 1
H H4A 0.0908 0.3805 0.2970 0.047 Uiso calc PR 0.559(8) B 1
H H4B 0.0440 0.6022 0.2421 0.047 Uiso calc PR 0.559(8) B 1
C C5 0.0828(4) 0.712(3) 0.3570(6) 0.0328(17) Uani d P 0.559(8) B 1
H H5 0.0780 0.9061 0.3455 0.039 Uiso calc PR 0.559(8) B 1
C C6 0.0261(4) 0.6273(17) 0.3811(5) 0.050(2) Uani d P 0.559(8) B 1
H H6A -0.0159 0.6422 0.3352 0.060 Uiso calc PR 0.559(8) B 1
H H6B 0.0322 0.4381 0.3962 0.060 Uiso calc PR 0.559(8) B 1
C C7 0.0186(6) 0.7826(17) 0.4475(6) 0.072(2) Uani d P 0.559(8) B 1
H H7A -0.0202 0.7169 0.4578 0.108 Uiso calc PR 0.559(8) B 1
H H7B 0.0123 0.9706 0.4335 0.108 Uiso calc PR 0.559(8) B 1
H H7C 0.0587 0.7609 0.4944 0.108 Uiso calc PR 0.559(8) B 1
C C8 0.1465(5) 0.670(2) 0.4264(7) 0.033(2) Uani d P 0.559(8) B 1
O O1' 0.1798(5) 0.436(2) 0.4351(7) 0.0428(19) Uani d PD 0.441(8) B 2
N N1' 0.1826(10) 0.879(3) 0.4548(11) 0.057(5) Uani d PD 0.441(8) B 2
H H1N' 0.2149 0.8741 0.5010 0.086 Uiso calc PR 0.441(8) B 2
H H2N' 0.1648 1.0312 0.4346 0.086 Uiso calc PR 0.441(8) B 2
C C1' 0.1773(4) 0.4144(19) 0.1617(4) 0.092(3) Uani d PD 0.441(8) B 2
H H1'1 0.1791 0.3898 0.1097 0.138 Uiso calc PR 0.441(8) B 2
H H1'2 0.1431 0.2978 0.1675 0.138 Uiso calc PR 0.441(8) B 2
H H1'3 0.2206 0.3706 0.2015 0.138 Uiso calc PR 0.441(8) B 2
C C2' 0.1605(4) 0.6961(15) 0.1712(4) 0.075(2) Uani d PD 0.441(8) B 2
H H2'1 0.1159 0.7372 0.1319 0.090 Uiso calc PR 0.441(8) B 2
H H2'2 0.1931 0.8135 0.1610 0.090 Uiso calc PR 0.441(8) B 2
C C3' 0.1605(5) 0.7539(17) 0.2521(5) 0.063(2) Uani d PD 0.441(8) B 2
H H3'1 0.2039 0.6982 0.2911 0.075 Uiso calc PR 0.441(8) B 2
H H3'2 0.1567 0.9478 0.2574 0.075 Uiso calc PR 0.441(8) B 2
C C4' 0.1066(5) 0.6222(18) 0.2711(5) 0.047(2) Uani d PD 0.441(8) B 2
H H4'1 0.1155 0.4293 0.2758 0.057 Uiso calc PR 0.441(8) B 2
H H4'2 0.0640 0.6493 0.2269 0.057 Uiso calc PR 0.441(8) B 2
C C5' 0.0985(6) 0.719(4) 0.3461(8) 0.041(3) Uani d PD 0.441(8) B 2
H H5' 0.0916 0.9153 0.3422 0.050 Uiso calc PR 0.441(8) B 2
C C6' 0.0379(6) 0.591(3) 0.3566(6) 0.050(2) Uani d PD 0.441(8) B 2
H H6'1 0.0453 0.3970 0.3628 0.060 Uiso calc PR 0.441(8) B 2
H H6'2 -0.0017 0.6202 0.3086 0.060 Uiso calc PR 0.441(8) B 2
C C7' 0.0235(5) 0.697(2) 0.4264(7) 0.067(3) Uani d PD 0.441(8) B 2
H H7'1 -0.0140 0.5989 0.4314 0.100 Uiso calc PR 0.441(8) B 2
H H7'2 0.0122 0.8852 0.4186 0.100 Uiso calc PR 0.441(8) B 2
H H7'3 0.0629 0.6738 0.4740 0.100 Uiso calc PR 0.441(8) B 2
C C8' 0.1614(6) 0.661(3) 0.4166(8) 0.032(2) Uani d PD 0.441(8) B 2
O O51 0.31437(6) 0.6957(2) 0.08876(7) 0.0499(4) Uani d D 1 A 1
N N51 0.29846(7) 1.1342(3) 0.07592(8) 0.0445(4) Uani d D 1 A 1
H H51A 0.2590 1.1141 0.0389 0.053 Uiso calc R 1 A 1
H H51B 0.3140 1.2942 0.0912 0.053 Uiso calc R 1 A 1
C C51 0.32418(15) 1.0964(5) 0.39915(15) 0.0863(8) Uani d D 1 A 1
H H51C 0.3447 1.2722 0.4109 0.104 Uiso calc R 1 A 1
H H51D 0.3250 1.0127 0.4475 0.104 Uiso calc R 1 A 1
H H51E 0.2780 1.1140 0.3629 0.104 Uiso calc R 1 A 1
C C52 0.36203(12) 0.9288(5) 0.36277(12) 0.0668(6) Uani d D 1 A 1
H H52A 0.3438 0.7467 0.3562 0.080 Uiso calc R 1 A 1
H H52B 0.4091 0.9196 0.3988 0.080 Uiso calc R 1 A 1
C C53 0.35979(9) 1.0293(4) 0.28423(10) 0.0481(5) Uani d D 1 A 1
H H53A 0.3130 1.0273 0.2472 0.058 Uiso calc R 1 A 1
H H53B 0.3753 1.2154 0.2901 0.058 Uiso calc R 1 A 1
C C54 0.40150(9) 0.8699(4) 0.25014(10) 0.0465(5) Uani d D 1 A 1
H H54A 0.3850 0.6850 0.2431 0.056 Uiso calc R 1 A 1
H H54B 0.4479 0.8669 0.2882 0.056 Uiso calc R 1 A 1
C C55 0.40199(8) 0.9711(3) 0.17209(9) 0.0401(4) Uani d D 1 A 1
H H55 0.4109 1.1660 0.1766 0.048 Uiso calc R 1 A 1
C C56 0.45567(9) 0.8372(4) 0.14969(11) 0.0513(5) Uani d D 1 A 1
H H56A 0.4992 0.8646 0.1924 0.062 Uiso calc R 1 A 1
H H56B 0.4469 0.6442 0.1452 0.062 Uiso calc R 1 A 1
C C57 0.46062(11) 0.9339(5) 0.07468(12) 0.0664(6) Uani d D 1 A 1
H H57A 0.4192 0.8935 0.0311 0.080 Uiso calc R 1 A 1
H H57B 0.4979 0.8453 0.0664 0.080 Uiso calc R 1 A 1
H H57C 0.4681 1.1258 0.0777 0.080 Uiso calc R 1 A 1
C C58 0.33428(8) 0.9246(3) 0.10850(9) 0.0379(4) Uani d D 1 A 1

loop_
_atom_site_aniso_label
_atom_site_aniso_U_11
_atom_site_aniso_U_22
_atom_site_aniso_U_33
_atom_site_aniso_U_12
_atom_site_aniso_U_13
_atom_site_aniso_U_23
O1 0.042(3) 0.0246(16) 0.044(3) 0.002(2) 0.0016(17) -0.0011(17)
N1 0.055(5) 0.010(3) 0.042(5) 0.000(2) 0.001(4) -0.004(3)
C1 0.075(4) 0.125(7) 0.067(3) -0.026(4) 0.030(3) -0.016(3)
C2 0.068(3) 0.080(4) 0.051(2) -0.011(3) 0.021(2) -0.007(2)
C3 0.047(4) 0.054(4) 0.039(2) -0.009(3) 0.014(3) 0.003(2)
C4 0.042(3) 0.027(3) 0.037(3) -0.004(2) 0.000(2) 0.000(2)
C5 0.026(4) 0.028(2) 0.036(3) -0.001(3) 0.001(3) 0.003(2)
C6 0.045(3) 0.052(4) 0.050(6) 0.007(3) 0.013(4) 0.010(4)
C7 0.092(4) 0.070(5) 0.065(5) 0.021(4) 0.041(3) 0.007(4)
C8 0.032(4) 0.023(2) 0.040(3) 0.008(3) 0.010(3) -0.001(2)
O1' 0.038(4) 0.024(2) 0.050(5) 0.004(3) -0.002(2) 0.000(3)
N1' 0.048(5) 0.046(7) 0.038(5) 0.003(3) -0.030(3) 0.007(4)
C1' 0.085(5) 0.116(7) 0.082(5) 0.014(5) 0.039(4) -0.007(5)
C2' 0.075(5) 0.070(5) 0.076(4) -0.003(4) 0.024(4) 0.013(3)
C3' 0.074(5) 0.063(5) 0.055(4) -0.010(4) 0.030(3) 0.002(4)
C4' 0.046(6) 0.048(5) 0.037(4) -0.007(4) 0.002(4) 0.005(3)
C5' 0.026(5) 0.030(3) 0.061(6) 0.000(4) 0.007(3) 0.005(4)
C6' 0.046(5) 0.050(4) 0.045(5) 0.005(4) 0.006(3) 0.005(4)
C7' 0.065(4) 0.076(8) 0.069(8) 0.003(5) 0.036(5) -0.001(5)
C8' 0.023(4) 0.031(3) 0.037(4) 0.006(3) 0.006(3) -0.005(3)
O51 0.0568(8) 0.0235(7) 0.0465(7) -0.0007(5) -0.0079(6) -0.0009(5)
N51 0.0482(9) 0.0240(8) 0.0418(8) -0.0023(6) -0.0068(7) -0.0013(6)
C51 0.117(2) 0.091(2) 0.0681(16) -0.0194(16) 0.0536(16) -0.0006(14)
C52 0.0857(16) 0.0651(15) 0.0509(12) -0.0127(12) 0.0265(12) 0.0058(11)
C53 0.0566(11) 0.0417(11) 0.0387(10) -0.0103(9) 0.0088(9) 0.0018(8)
C54 0.0496(10) 0.0394(10) 0.0366(10) -0.0057(8) -0.0007(8) 0.0050(8)
C55 0.0449(10) 0.0306(9) 0.0337(9) -0.0018(7) 0.0015(7) -0.0004(7)
C56 0.0489(11) 0.0480(11) 0.0474(11) 0.0013(9) 0.0061(9) -0.0015(9)
C57 0.0668(14) 0.0781(16) 0.0527(13) 0.0053(12) 0.0201(11) -0.0064(11)
C58 0.0469(10) 0.0271(9) 0.0312(9) -0.0008(8) 0.0045(7) -0.0005(7)

loop_
_atom_type_symbol
_atom_type_description
_atom_type_scat_dispersion_real
_atom_type_scat_dispersion_imag
_atom_type_scat_source
C C 0.0029 0.0015 'Calculated using XDISP in WinGX (Farrugia, 1999)'
H H 0.0000 0.0000 'Calculated using XDISP in WinGX (Farrugia, 1999)'
N N 0.0058 0.0031 'Calculated using XDISP in WinGX (Farrugia, 1999)'
O O 0.0103 0.0057 'Calculated using XDISP in WinGX (Farrugia, 1999)'

loop_
_geom_angle_atom_site_label_1
_geom_angle_atom_site_label_2
_geom_angle_atom_site_label_3
_geom_angle_site_symmetry_1
_geom_angle_site_symmetry_3
_geom_angle
_geom_angle_publ_flag
H1N N1 H2N . . 120.0 ?
H1N N1 C8 . . 120.0 ?
H2N N1 C8 . . 120.0 ?
H1A C1 H1B . . 109.5 ?
H1A C1 H1C . . 109.5 ?
H1A C1 C2 . . 109.5 ?
H1B C1 H1C . . 109.5 ?
H1B C1 C2 . . 109.5 ?
H1C C1 C2 . . 109.5 ?
C1 C2 H2A . . 108.9 ?
C1 C2 H2B . . 108.9 ?
C1 C2 C3 . . 113.4(5) ?
H2A C2 H2B . . 107.7 ?
H2A C2 C3 . . 108.9 ?
H2B C2 C3 . . 108.9 ?
C2 C3 H3A . . 109.0 ?
C2 C3 H3B . . 109.0 ?
C2 C3 C4 . . 112.8(5) ?
H3A C3 H3B . . 107.8 ?
H3A C3 C4 . . 109.0 ?
H3B C3 C4 . . 109.0 ?
C3 C4 H4A . . 108.4 ?
C3 C4 H4B . . 108.4 ?
C3 C4 C5 . . 115.4(6) ?
H4A C4 H4B . . 107.5 ?
H4A C4 C5 . . 108.4 ?
H4B C4 C5 . . 108.4 ?
C4 C5 H5 . . 107.9 ?
C4 C5 C6 . . 115.4(7) ?
C4 C5 C8 . . 110.3(8) ?
H5 C5 C6 . . 107.9 ?
H5 C5 C8 . . 107.9 ?
C6 C5 C8 . . 107.3(7) ?
C5 C6 H6A . . 108.4 ?
C5 C6 H6B . . 108.4 ?
C5 C6 C7 . . 115.5(8) ?
H6A C6 H6B . . 107.5 ?
H6A C6 C7 . . 108.4 ?
H6B C6 C7 . . 108.4 ?
C6 C7 H7A . . 109.5 ?
C6 C7 H7B . . 109.5 ?
C6 C7 H7C . . 109.5 ?
H7A C7 H7B . . 109.5 ?
H7A C7 H7C . . 109.5 ?
H7B C7 H7C . . 109.5 ?
O1 C8 N1 . . 116.5(10) ?
O1 C8 C5 . . 120.0(10) ?
N1 C8 C5 . . 123.1(11) ?
H1N' N1' H2N' . . 120.0 ?
H1N' N1' C8' . . 120.0 ?
H2N' N1' C8' . . 120.0 ?
H1'1 C1' H1'2 . . 109.5 ?
H1'1 C1' H1'3 . . 109.5 ?
H1'1 C1' C2' . . 109.5 ?
H1'2 C1' H1'3 . . 109.5 ?
H1'2 C1' C2' . . 109.5 ?
H1'3 C1' C2' . . 109.5 ?
C1' C2' H2'1 . . 109.1 ?
C1' C2' H2'2 . . 109.1 ?
C1' C2' C3' . . 112.6(6) ?
H2'1 C2' H2'2 . . 107.8 ?
H2'1 C2' C3' . . 109.1 ?
H2'2 C2' C3' . . 109.1 ?
C2' C3' H3'1 . . 108.5 ?
C2' C3' H3'2 . . 108.5 ?
C2' C3' C4' . . 115.2(7) ?
H3'1 C3' H3'2 . . 107.5 ?
H3'1 C3' C4' . . 108.5 ?
H3'2 C3' C4' . . 108.5 ?
C3' C4' H4'1 . . 108.5 ?
C3' C4' H4'2 . . 108.5 ?
C3' C4' C5' . . 115.2(8) ?
H4'1 C4' H4'2 . . 107.5 ?
H4'1 C4' C5' . . 108.5 ?
H4'2 C4' C5' . . 108.5 ?
C4' C5' H5' . . 108.4 ?
C4' C5' C6' . . 111.2(11) ?
C4' C5' C8' . . 110.2(9) ?
H5' C5' C6' . . 108.4 ?
H5' C5' C8' . . 108.4 ?
C6' C5' C8' . . 110.3(11) ?
C5' C6' H6'1 . . 108.8 ?
C5' C6' H6'2 . . 108.8 ?
C5' C6' C7' . . 113.9(10) ?
H6'1 C6' H6'2 . . 107.7 ?
H6'1 C6' C7' . . 108.8 ?
H6'2 C6' C7' . . 108.8 ?
C6' C7' H7'1 . . 109.5 ?
C6' C7' H7'2 . . 109.5 ?
C6' C7' H7'3 . . 109.5 ?
H7'1 C7' H7'2 . . 109.5 ?
H7'1 C7' H7'3 . . 109.5 ?
H7'2 C7' H7'3 . . 109.5 ?
O1' C8' N1' . . 129.0(14) ?
O1' C8' C5' . . 121.2(14) ?
N1' C8' C5' . . 109.1(14) ?
H51A N51 H51B . . 120.0 ?
H51A N51 C58 . . 120.0 ?
H51B N51 C58 . . 120.0 ?
C51 C52 H52A . . 108.7 ?
C51 C52 H52B . . 108.7 ?
C51 C52 C53 . . 114.0(2) ?
H52A C52 H52B . . 107.6 ?
H52A C52 C53 . . 108.7 ?
H52B C52 C53 . . 108.7 ?
C52 C53 H53A . . 108.8 ?
C52 C53 H53B . . 108.8 ?
C52 C53 C54 . . 113.87(17) ?
H53A C53 H53B . . 107.7 ?
H53A C53 C54 . . 108.8 ?
H53B C53 C54 . . 108.8 ?
C53 C54 H54A . . 108.5 ?
C53 C54 H54B . . 108.5 ?
C53 C54 C55 . . 115.17(15) ?
H54A C54 H54B . . 107.5 ?
H54A C54 C55 . . 108.5 ?
H54B C54 C55 . . 108.5 ?
C54 C55 H55 . . 108.5 ?
C54 C55 C56 . . 112.02(14) ?
C54 C55 C58 . . 109.66(14) ?
H55 C55 C56 . . 108.5 ?
H55 C55 C58 . . 108.5 ?
C56 C55 C58 . . 109.59(14) ?
C55 C56 H56A . . 108.5 ?
C55 C56 H56B . . 108.5 ?
C55 C56 C57 . . 114.97(16) ?
H56A C56 H56B . . 107.5 ?
H56A C56 C57 . . 108.5 ?
H56B C56 C57 . . 108.5 ?
O51 C58 N51 . . 122.14(15) ?
O51 C58 C55 . . 120.14(14) ?
N51 C58 C55 . . 117.73(14) ?

loop_
_geom_bond_atom_site_label_1
_geom_bond_atom_site_label_2
_geom_bond_site_symmetry_2
_geom_bond_distance
_geom_bond_publ_flag
O1 C8 . 1.268(12) ?
N1 H1N . 0.880 ?
N1 H2N . 0.880 ?
N1 C8 . 1.390(14) ?
C1 H1A . 0.980 ?
C1 H1B . 0.980 ?
C1 H1C . 0.980 ?
C1 C2 . 1.519(10) ?
C2 H2A . 0.990 ?
C2 H2B . 0.990 ?
C2 C3 . 1.510(7) ?
C3 H3A . 0.990 ?
C3 H3B . 0.990 ?
C3 C4 . 1.508(6) ?
C4 H4A . 0.990 ?
C4 H4B . 0.990 ?
C4 C5 . 1.506(13) ?
C5 H5 . 1.00 ?
C5 C6 . 1.510(10) ?
C5 C8 . 1.510(12) ?
C6 H6A . 0.990 ?
C6 H6B . 0.990 ?
C6 C7 . 1.512(7) ?
C7 H7A . 0.980 ?
C7 H7B . 0.980 ?
C7 H7C . 0.980 ?
O1' C8' . 1.210(15) ?
N1' H1N' . 0.880 ?
N1' H2N' . 0.880 ?
N1' C8' . 1.294(16) ?
C1' H1'1 . 0.980 ?
C1' H1'2 . 0.980 ?
C1' H1'3 . 0.980 ?
C1' C2' . 1.494(12) ?
C2' H2'1 . 0.990 ?
C2' H2'2 . 0.990 ?
C2' C3' . 1.519(10) ?
C3' H3'1 . 0.990 ?
C3' H3'2 . 0.990 ?
C3' C4' . 1.489(8) ?
C4' H4'1 . 0.990 ?
C4' H4'2 . 0.990 ?
C4' C5' . 1.536(14) ?
C5' H5' . 1.00 ?
C5' C6' . 1.536(12) ?
C5' C8' . 1.524(16) ?
C6' H6'1 . 0.990 ?
C6' H6'2 . 0.990 ?
C6' C7' . 1.527(9) ?
C7' H7'1 . 0.980 ?
C7' H7'2 . 0.980 ?
C7' H7'3 . 0.980 ?
O51 C58 . 1.2399(19) ?
N51 H51A . 0.880 ?
N51 H51B . 0.880 ?
N51 C58 . 1.318(2) ?
C51 H51C . 0.980 ?
C51 H51D . 0.980 ?
C51 H51E . 0.980 ?
C51 C52 . 1.495(3) ?
C52 H52A . 0.990 ?
C52 H52B . 0.990 ?
C52 C53 . 1.517(3) ?
C53 H53A . 0.990 ?
C53 H53B . 0.990 ?
C53 C54 . 1.506(3) ?
C54 H54A . 0.990 ?
C54 H54B . 0.990 ?
C54 C55 . 1.530(2) ?
C55 H55 . 1.00 ?
C55 C56 . 1.524(3) ?
C55 C58 . 1.520(2) ?
C56 H56A . 0.990 ?
C56 H56B . 0.990 ?
C56 C57 . 1.506(3) ?
C57 H57A . 0.980 ?
C57 H57B . 0.980 ?
C57 H57C . 0.980 ?

loop_
_geom_hbond_atom_site_label_D
_geom_hbond_atom_site_label_H
_geom_hbond_atom_site_label_A
_geom_hbond_site_symmetry_A
_geom_hbond_distance_DH
_geom_hbond_distance_HA
_geom_hbond_distance_DA
_geom_hbond_angle_DHA
_geom_hbond_publ_flag
N1 H1N O51 4_576 0.88 1.99 2.858(15) 170 y
N1 H2N O1 1_565 0.88 2.06 2.901(12) 160 y
N1' H1N' O51 4_576 0.88 2.19 3.029(19) 159 n
N1' H2N' O1' 1_565 0.88 2.07 2.834(18) 145 n
N51 H51A O1' 4_575 0.88 2.06 2.923(12) 166 n
N51 H51B O51 1_565 0.88 2.03 2.8539(19) 156 y
N51 H51A O1 4_575 0.88 2.10 2.980(10) 179 y

loop_
_geom_torsion_atom_site_label_1
_geom_torsion_atom_site_label_2
_geom_torsion_atom_site_label_3
_geom_torsion_atom_site_label_4
_geom_torsion_site_symmetry_1
_geom_torsion_site_symmetry_2
_geom_torsion_site_symmetry_3
_geom_torsion_site_symmetry_4
_geom_torsion
_geom_torsion_publ_flag
C1 C2 C3 C4 . . . . -176.3(6) ?
C2 C3 C4 C5 . . . . -173.5(7) ?
C3 C4 C5 C6 . . . . 179.3(8) ?
C3 C4 C5 C8 . . . . -58.8(11) ?
C4 C5 C6 C7 . . . . -174.8(8) ?
C8 C5 C6 C7 . . . . 61.8(12) ?
C4 C5 C8 O1 . . . . -60.4(11) ?
C4 C5 C8 N1 . . . . 111.7(12) ?
C6 C5 C8 O1 . . . . 66.1(11) ?
C6 C5 C8 N1 . . . . -121.9(11) ?
C1' C2' C3' C4' . . . . -67.7(11) ?
C2' C3' C4' C5' . . . . -169.2(9) ?
C3' C4' C5' C6' . . . . 174.7(10) ?
C3' C4' C5' C8' . . . . -62.7(15) ?
C4' C5' C6' C7' . . . . -175.0(10) ?
C8' C5' C6' C7' . . . . 62.4(16) ?
C4' C5' C8' O1' . . . . -63.4(15) ?
C4' C5' C8' N1' . . . . 125.3(16) ?
C6' C5' C8' O1' . . . . 59.8(15) ?
C6' C5' C8' N1' . . . . -111.5(17) ?
C51 C52 C53 C54 . . . . 176.33(19) ?
C52 C53 C54 C55 . . . . -178.22(16) ?
C53 C54 C55 C56 . . . . 168.19(15) ?
C53 C54 C55 C58 . . . . -69.91(19) ?
C54 C55 C56 C57 . . . . -178.02(16) ?
C58 C55 C56 C57 . . . . 60.0(2) ?
C54 C55 C58 O51 . . . . -66.4(2) ?
C54 C55 C58 N51 . . . . 113.64(18) ?
C56 C55 C58 O51 . . . . 56.9(2) ?
C56 C55 C58 N51 . . . . -123.01(18) ?
